data_7133473
loop_
_publ_author_name
'Cai, Zhuoer'
'Yinan, Zhang'
'Chen, Jian'
'He, Xiaofan'
'Zhang, Ziyue'
'Hua, Xiu-Ni'
'Sun, Baiwang'

_publ_section_title
;
 Symmetry breaking through molecular engineering to achieve "on-off-on"
 nonlinear optical switch in a [SnCl<sub>6</sub>]<sup>2-</sup> framework.
;
_journal_issue 70
_journal_name_full 'Chemical communications (Cambridge, England)'
_journal_page_first 9412
_journal_page_last 9415
_journal_paper_doi 10.1039/d4cc03006k
_journal_volume 60
_journal_year 2024
_chemical_formula_moiety 'Cl6 Sn, 2(C4 H12 N O)'
_chemical_formula_sum 'C8 H24 Cl6 N2 O2 Sn'
_chemical_formula_weight 511.68
_space_group_crystal_system monoclinic
_space_group_IT_number 4
_space_group_name_Hall 'P 2yb'
_space_group_name_H-M_alt 'P 1 21 1'
_atom_sites_solution_hydrogens geom
_atom_sites_solution_primary dual
_audit_creation_date 2024-05-15
_audit_creation_method
;
Olex2 1.5
(compiled 2024.02.16 svn.r378c4104 for OlexSys, GUI svn.r6928)
;
_audit_update_record
;
2024-05-24 deposited with the CCDC.	2024-08-07 downloaded from the CCDC.
;
_cell_angle_alpha 90
_cell_angle_beta 114.940(7)
_cell_angle_gamma 90
_cell_formula_units_Z 2
_cell_length_a 9.2612(17)
_cell_length_b 12.665(3)
_cell_length_c 9.3535(18)
_cell_measurement_reflns_used 5767
_cell_measurement_temperature 260.00
_cell_measurement_theta_max 26.319
_cell_measurement_theta_min 4.030
_cell_volume 994.8(4)
_computing_cell_refinement 'SAINT V8.40A (Bruker, 2019)'
_computing_data_reduction 'SAINT V8.40A (Bruker, 2019)'
_computing_molecular_graphics 'Olex2 1.5 (Dolomanov et al., 2009)'
_computing_publication_material 'Olex2 1.5 (Dolomanov et al., 2009)'
_computing_structure_refinement 'SHELXL 2018/3 (Sheldrick, 2015)'
_computing_structure_solution 'SHELXT 2018/2 (Sheldrick, 2018)'
_diffrn_ambient_temperature 260.00
_diffrn_detector 'CCD area detector'
_diffrn_detector_type 'Bruker SMART CCD 6000 area detector'
_diffrn_measured_fraction_theta_full 0.989
_diffrn_measured_fraction_theta_max 0.990
_diffrn_measurement_device 'three-circle diffractometer'
_diffrn_measurement_device_type 'CCD area detector'
_diffrn_measurement_method 'phi and omega scans'
_diffrn_radiation_monochromator graphite
_diffrn_radiation_probe x-ray
_diffrn_radiation_type MoK\a
_diffrn_radiation_wavelength 0.71073
_diffrn_reflns_av_R_equivalents 0.0430
_diffrn_reflns_av_unetI/netI 0.0573
_diffrn_reflns_Laue_measured_fraction_full 0.989
_diffrn_reflns_Laue_measured_fraction_max 0.990
_diffrn_reflns_limit_h_max 11
_diffrn_reflns_limit_h_min -11
_diffrn_reflns_limit_k_max 15
_diffrn_reflns_limit_k_min -15
_diffrn_reflns_limit_l_max 11
_diffrn_reflns_limit_l_min -11
_diffrn_reflns_number 8615
_diffrn_reflns_point_group_measured_fraction_full 0.972
_diffrn_reflns_point_group_measured_fraction_max 0.970
_diffrn_reflns_theta_full 25.242
_diffrn_reflns_theta_max 26.326
_diffrn_reflns_theta_min 2.425
_diffrn_source_current 1.4
_diffrn_source_power 0.07
_diffrn_source_target Mo
_diffrn_source_voltage 50.0
_exptl_absorpt_coefficient_mu 2.089
_exptl_absorpt_correction_T_max 0.0452
_exptl_absorpt_correction_T_min 0.0189
_exptl_absorpt_correction_type multi-scan
_exptl_absorpt_process_details
;
SADABS-2016/2 (Bruker,2016/2) was used for absorption correction.
wR2(int) was 0.1197 before and 0.0708 after correction.
The Ratio of minimum to maximum transmission is 0.4181.
The \l/2 correction factor is Not present.
;
_exptl_crystal_colour 'clear light colourless'
_exptl_crystal_colour_lustre clear
_exptl_crystal_colour_modifier light
_exptl_crystal_colour_primary colourless
_exptl_crystal_density_diffrn 1.708
_exptl_crystal_description block
_exptl_crystal_F_000 508
_exptl_crystal_size_max 0.11
_exptl_crystal_size_mid 0.09
_exptl_crystal_size_min 0.07
_refine_diff_density_max 0.448
_refine_diff_density_min -0.453
_refine_diff_density_rms 0.064
_refine_ls_abs_structure_details
;
 Flack x determined using 1579 quotients [(I+)-(I-)]/[(I+)+(I-)]
 (Parsons, Flack and Wagner, Acta Cryst. B69 (2013) 249-259).
;
_refine_ls_abs_structure_Flack 0.03(2)
_refine_ls_extinction_method none
_refine_ls_goodness_of_fit_ref 1.034
_refine_ls_hydrogen_treatment constr
_refine_ls_matrix_type full
_refine_ls_number_parameters 180
_refine_ls_number_reflns 3942
_refine_ls_number_restraints 1
_refine_ls_restrained_S_all 1.034
_refine_ls_R_factor_all 0.0344
_refine_ls_R_factor_gt 0.0315
_refine_ls_shift/su_max 0.000
_refine_ls_shift/su_mean 0.000
_refine_ls_structure_factor_coef Fsqd
_refine_ls_weighting_details 'w=1/[\s^2^(Fo^2^)+(0.0041P)^2^+0.2735P] where P=(Fo^2^+2Fc^2^)/3'
_refine_ls_weighting_scheme calc
_refine_ls_wR_factor_gt 0.0718
_refine_ls_wR_factor_ref 0.0737
_reflns_Friedel_coverage 0.873
_reflns_Friedel_fraction_full 0.954
_reflns_Friedel_fraction_max 0.949
_reflns_number_gt 3702
_reflns_number_total 3942
_reflns_threshold_expression 'I > 2\s(I)'
_cod_data_source_file d4cc03006k2.cif
_cod_data_source_block tmhasncl260
_cod_depositor_comments 'Adding full bibliography for 7133473--7133477.cif.'
_cod_original_cell_volume 994.8(3)
_cod_database_code 7133473
_shelx_shelxl_version_number 2018/3
_shelx_space_group_comment
;
The symmetry employed for this shelxl refinement is uniquely defined
by the following loop, which should always be used as a source of
symmetry information in preference to the above space-group names.
They are only intended as comments.
;
_shelx_estimated_absorpt_t_max 0.868
_shelx_estimated_absorpt_t_min 0.803
_olex2_refinement_description
;
1. Fixed Uiso
 At 1.5 times of:
  All C(H,H,H) groups
2.a Idealised Me refined as rotating group:
 C00C(H00M,H00N,H00O), C00D(H00A,H00B,H00C), C00E(H00D,H00E,H00F), C00F(H00G,
 H00H,H00I), C00G(H00P,H00Q,H00R), C00H(H00S,H00T,H00U), C00I(H00J,H00K,H00L),
 C1(H1A,H1B,H1C)
;
_olex2_submission_special_instructions 'No special instructions were received'

loop_
_space_group_symop_operation_xyz
'x, y, z'
'-x, y+1/2, -z'

loop_
_atom_site_label
_atom_site_type_symbol
_atom_site_fract_x
_atom_site_fract_y
_atom_site_fract_z
_atom_site_U_iso_or_equiv
_atom_site_adp_type
_atom_site_occupancy
_atom_site_site_symmetry_order
_atom_site_calc_flag
_atom_site_refinement_flags_posn
_atom_site_refinement_flags_adp
_atom_site_refinement_flags_occupancy
_atom_site_disorder_assembly
_atom_site_disorder_group
Sn01 Sn 0.18392(5) 0.53040(4) 0.34700(5) 0.04356(13) Uani 1 1 d . . . . .
Cl02 Cl 0.0442(2) 0.39498(14) 0.4257(2) 0.0570(4) Uani 1 1 d . . . . .
Cl03 Cl 0.2356(2) 0.62703(15) 0.5883(2) 0.0695(5) Uani 1 1 d . . . . .
Cl04 Cl 0.42986(19) 0.43237(13) 0.4824(2) 0.0573(4) Uani 1 1 d . . . . .
Cl05 Cl -0.0674(2) 0.62499(15) 0.2136(2) 0.0671(5) Uani 1 1 d . . . . .
Cl06 Cl 0.1295(2) 0.43196(14) 0.1065(2) 0.0593(4) Uani 1 1 d . . . . .
Cl07 Cl 0.3234(3) 0.66255(15) 0.2662(3) 0.0732(6) Uani 1 1 d . . . . .
O008 O 0.7945(6) 0.5067(3) 0.7479(6) 0.0611(13) Uani 1 1 d . . . . .
O009 O 0.4270(7) 0.3306(4) 0.9732(7) 0.0716(15) Uani 1 1 d . . . . .
N00A N 0.8142(8) 0.6135(5) 0.7083(8) 0.0562(15) Uani 1 1 d . . . . .
N1 N 0.5537(7) 0.4051(4) 1.0368(8) 0.0548(13) Uani 1 1 d . . . . .
C00C C 0.6746(12) 0.3855(9) 0.9765(14) 0.096(3) Uani 1 1 d . . . . .
H00M H 0.700643 0.311753 0.985573 0.144 Uiso 1 1 calc R U . . .
H00N H 0.768568 0.425800 1.036819 0.144 Uiso 1 1 calc R U . . .
H00O H 0.633428 0.406338 0.867811 0.144 Uiso 1 1 calc R U . . .
C00D C 0.7775(11) 0.6255(7) 0.5377(10) 0.080(3) Uani 1 1 d . . . . .
H00A H 0.847571 0.581275 0.512179 0.120 Uiso 1 1 calc R U . . .
H00B H 0.792204 0.697790 0.516053 0.120 Uiso 1 1 calc R U . . .
H00C H 0.669147 0.605027 0.475042 0.120 Uiso 1 1 calc R U . . .
C00E C 0.8744(13) 0.4297(7) 0.6975(12) 0.075(2) Uani 1 1 d . . . . .
H00D H 0.821308 0.422286 0.585034 0.113 Uiso 1 1 calc R U . . .
H00E H 0.873355 0.363195 0.746425 0.113 Uiso 1 1 calc R U . . .
H00F H 0.982484 0.451452 0.727105 0.113 Uiso 1 1 calc R U . . .
C00F C 0.9799(9) 0.6491(6) 0.8101(9) 0.0639(19) Uani 1 1 d . . . . .
H00G H 1.002796 0.636549 0.918712 0.096 Uiso 1 1 calc R U . . .
H00H H 0.989479 0.723212 0.794083 0.096 Uiso 1 1 calc R U . . .
H00I H 1.053909 0.610523 0.782754 0.096 Uiso 1 1 calc R U . . .
C00G C 0.3372(13) 0.3374(9) 0.8087(12) 0.097(3) Uani 1 1 d . . . . .
H00P H 0.396490 0.306991 0.756027 0.145 Uiso 1 1 calc R U . . .
H00Q H 0.315000 0.410185 0.778684 0.145 Uiso 1 1 calc R U . . .
H00R H 0.238833 0.299764 0.779423 0.145 Uiso 1 1 calc R U . . .
C00H C 0.6179(13) 0.3840(11) 1.2101(11) 0.106(4) Uani 1 1 d . . . . .
H00S H 0.533780 0.390930 1.243916 0.159 Uiso 1 1 calc R U . . .
H00T H 0.700682 0.433794 1.265972 0.159 Uiso 1 1 calc R U . . .
H00U H 0.660283 0.313641 1.231627 0.159 Uiso 1 1 calc R U . . .
C00I C 0.6966(10) 0.6727(6) 0.7484(12) 0.074(2) Uani 1 1 d . . . . .
H00J H 0.591164 0.647307 0.684502 0.111 Uiso 1 1 calc R U . . .
H00K H 0.702612 0.746593 0.728763 0.111 Uiso 1 1 calc R U . . .
H00L H 0.720397 0.662176 0.857720 0.111 Uiso 1 1 calc R U . . .
C1 C 0.4941(14) 0.5141(8) 1.0092(15) 0.100(3) Uani 1 1 d . . . . .
H1A H 0.454734 0.530240 0.898968 0.150 Uiso 1 1 calc R U . . .
H1B H 0.578968 0.561699 1.068461 0.150 Uiso 1 1 calc R U . . .
H1C H 0.409494 0.521557 1.042261 0.150 Uiso 1 1 calc R U . . .

loop_
_atom_site_aniso_label
_atom_site_aniso_U_11
_atom_site_aniso_U_22
_atom_site_aniso_U_33
_atom_site_aniso_U_23
_atom_site_aniso_U_13
_atom_site_aniso_U_12
Sn01 0.03926(19) 0.04443(19) 0.0450(2) 0.0000(2) 0.01580(14) 0.00117(19)
Cl02 0.0512(9) 0.0596(9) 0.0638(11) 0.0005(8) 0.0278(8) -0.0075(8)
Cl03 0.0645(12) 0.0751(11) 0.0631(12) -0.0236(10) 0.0213(10) -0.0051(10)
Cl04 0.0393(8) 0.0627(10) 0.0641(11) 0.0071(8) 0.0161(8) 0.0072(7)
Cl05 0.0543(11) 0.0695(11) 0.0668(12) 0.0037(9) 0.0150(9) 0.0206(9)
Cl06 0.0688(11) 0.0604(9) 0.0465(9) -0.0019(8) 0.0220(8) 0.0076(8)
Cl07 0.0782(14) 0.0540(10) 0.0947(16) 0.0123(10) 0.0436(12) -0.0052(9)
O008 0.066(3) 0.052(3) 0.069(3) 0.008(2) 0.031(3) -0.003(2)
O009 0.062(3) 0.080(3) 0.069(4) 0.008(3) 0.024(3) -0.018(3)
N00A 0.052(4) 0.057(3) 0.052(4) 0.008(3) 0.015(3) -0.010(3)
N1 0.048(3) 0.062(3) 0.058(4) -0.004(3) 0.027(3) -0.003(3)
C00C 0.080(7) 0.116(7) 0.126(9) -0.042(7) 0.077(7) -0.033(6)
C00D 0.079(6) 0.093(6) 0.051(4) 0.012(5) 0.010(4) -0.025(5)
C00E 0.084(7) 0.073(5) 0.070(6) -0.009(5) 0.033(5) 0.004(5)
C00F 0.053(4) 0.066(4) 0.060(5) 0.009(4) 0.012(4) -0.011(3)
C00G 0.093(7) 0.113(7) 0.065(6) -0.001(5) 0.015(5) -0.047(6)
C00H 0.084(7) 0.169(11) 0.051(5) 0.011(6) 0.015(5) -0.020(7)
C00I 0.062(5) 0.061(4) 0.095(7) 0.002(4) 0.028(5) 0.003(4)
C1 0.086(7) 0.073(7) 0.124(9) -0.013(6) 0.028(6) 0.001(5)

loop_
_atom_type_symbol
_atom_type_description
_atom_type_scat_dispersion_real
_atom_type_scat_dispersion_imag
_atom_type_scat_source
C C 0.0033 0.0016 'International Tables Vol C Tables 4.2.6.8 and 6.1.1.4'
H H 0.0000 0.0000 'International Tables Vol C Tables 4.2.6.8 and 6.1.1.4'
Cl Cl 0.1484 0.1585 'International Tables Vol C Tables 4.2.6.8 and 6.1.1.4'
N N 0.0061 0.0033 'International Tables Vol C Tables 4.2.6.8 and 6.1.1.4'
O O 0.0106 0.0060 'International Tables Vol C Tables 4.2.6.8 and 6.1.1.4'
Sn Sn -0.6537 1.4246 'International Tables Vol C Tables 4.2.6.8 and 6.1.1.4'

loop_
_geom_angle_atom_site_label_1
_geom_angle_atom_site_label_2
_geom_angle_atom_site_label_3
_geom_angle
_geom_angle_site_symmetry_1
_geom_angle_site_symmetry_3
_geom_angle_publ_flag
Cl03 Sn01 Cl02 89.74(7) . . ?
Cl03 Sn01 Cl05 89.97(7) . . ?
Cl03 Sn01 Cl06 179.11(8) . . ?
Cl04 Sn01 Cl02 89.05(6) . . ?
Cl04 Sn01 Cl03 89.95(7) . . ?
Cl04 Sn01 Cl05 178.28(7) . . ?
Cl04 Sn01 Cl06 90.19(7) . . ?
Cl05 Sn01 Cl02 89.23(7) . . ?
Cl06 Sn01 Cl02 89.39(7) . . ?
Cl06 Sn01 Cl05 89.86(7) . . ?
Cl07 Sn01 Cl02 179.04(8) . . ?
Cl07 Sn01 Cl03 91.13(8) . . ?
Cl07 Sn01 Cl04 90.55(7) . . ?
Cl07 Sn01 Cl05 91.17(8) . . ?
Cl07 Sn01 Cl06 89.75(7) . . ?
C00E O008 N00A 114.9(6) . . ?
C00G O009 N1 114.7(6) . . ?
O008 N00A C00D 112.1(6) . . ?
O008 N00A C00F 109.2(5) . . ?
O008 N00A C00I 102.8(5) . . ?
C00D N00A C00F 111.1(7) . . ?
C00D N00A C00I 110.9(7) . . ?
C00F N00A C00I 110.5(7) . . ?
O009 N1 C00C 110.7(6) . . ?
O009 N1 C00H 102.4(6) . . ?
O009 N1 C1 111.5(6) . . ?
C00C N1 C00H 111.5(8) . . ?
C1 N1 C00C 112.4(8) . . ?
C1 N1 C00H 107.8(8) . . ?
N1 C00C H00M 109.5 . . ?
N1 C00C H00N 109.5 . . ?
N1 C00C H00O 109.5 . . ?
H00M C00C H00N 109.5 . . ?
H00M C00C H00O 109.5 . . ?
H00N C00C H00O 109.5 . . ?
N00A C00D H00A 109.5 . . ?
N00A C00D H00B 109.5 . . ?
N00A C00D H00C 109.5 . . ?
H00A C00D H00B 109.5 . . ?
H00A C00D H00C 109.5 . . ?
H00B C00D H00C 109.5 . . ?
O008 C00E H00D 109.5 . . ?
O008 C00E H00E 109.5 . . ?
O008 C00E H00F 109.5 . . ?
H00D C00E H00E 109.5 . . ?
H00D C00E H00F 109.5 . . ?
H00E C00E H00F 109.5 . . ?
N00A C00F H00G 109.5 . . ?
N00A C00F H00H 109.5 . . ?
N00A C00F H00I 109.5 . . ?
H00G C00F H00H 109.5 . . ?
H00G C00F H00I 109.5 . . ?
H00H C00F H00I 109.5 . . ?
O009 C00G H00P 109.5 . . ?
O009 C00G H00Q 109.5 . . ?
O009 C00G H00R 109.5 . . ?
H00P C00G H00Q 109.5 . . ?
H00P C00G H00R 109.5 . . ?
H00Q C00G H00R 109.5 . . ?
N1 C00H H00S 109.5 . . ?
N1 C00H H00T 109.5 . . ?
N1 C00H H00U 109.5 . . ?
H00S C00H H00T 109.5 . . ?
H00S C00H H00U 109.5 . . ?
H00T C00H H00U 109.5 . . ?
N00A C00I H00J 109.5 . . ?
N00A C00I H00K 109.5 . . ?
N00A C00I H00L 109.5 . . ?
H00J C00I H00K 109.5 . . ?
H00J C00I H00L 109.5 . . ?
H00K C00I H00L 109.5 . . ?
N1 C1 H1A 109.5 . . ?
N1 C1 H1B 109.5 . . ?
N1 C1 H1C 109.5 . . ?
H1A C1 H1B 109.5 . . ?
H1A C1 H1C 109.5 . . ?
H1B C1 H1C 109.5 . . ?

loop_
_geom_bond_atom_site_label_1
_geom_bond_atom_site_label_2
_geom_bond_distance
_geom_bond_site_symmetry_2
_geom_bond_publ_flag
Sn01 Cl02 2.4418(18) . ?
Sn01 Cl03 2.4308(19) . ?
Sn01 Cl04 2.4292(17) . ?
Sn01 Cl05 2.4415(18) . ?
Sn01 Cl06 2.4314(18) . ?
Sn01 Cl07 2.4217(19) . ?
O008 N00A 1.435(8) . ?
O008 C00E 1.420(10) . ?
O009 N1 1.425(8) . ?
O009 C00G 1.410(11) . ?
N00A C00D 1.493(10) . ?
N00A C00F 1.494(9) . ?
N00A C00I 1.495(11) . ?
N1 C00C 1.472(9) . ?
N1 C00H 1.496(11) . ?
N1 C1 1.469(12) . ?
C00C H00M 0.9600 . ?
C00C H00N 0.9600 . ?
C00C H00O 0.9600 . ?
C00D H00A 0.9600 . ?
C00D H00B 0.9600 . ?
C00D H00C 0.9600 . ?
C00E H00D 0.9600 . ?
C00E H00E 0.9600 . ?
C00E H00F 0.9600 . ?
C00F H00G 0.9600 . ?
C00F H00H 0.9600 . ?
C00F H00I 0.9600 . ?
C00G H00P 0.9600 . ?
C00G H00Q 0.9600 . ?
C00G H00R 0.9600 . ?
C00H H00S 0.9600 . ?
C00H H00T 0.9600 . ?
C00H H00U 0.9600 . ?
C00I H00J 0.9600 . ?
C00I H00K 0.9600 . ?
C00I H00L 0.9600 . ?
C1 H1A 0.9600 . ?
C1 H1B 0.9600 . ?
C1 H1C 0.9600 . ?

loop_
_geom_torsion_atom_site_label_1
_geom_torsion_atom_site_label_2
_geom_torsion_atom_site_label_3
_geom_torsion_atom_site_label_4
_geom_torsion
_geom_torsion_site_symmetry_1
_geom_torsion_site_symmetry_2
_geom_torsion_site_symmetry_3
_geom_torsion_site_symmetry_4
_geom_torsion_publ_flag
C00E O008 N00A C00D 51.1(9) . . . . ?
C00E O008 N00A C00F -72.4(8) . . . . ?
C00E O008 N00A C00I 170.2(8) . . . . ?
C00G O009 N1 C00C -64.8(10) . . . . ?
C00G O009 N1 C00H 176.2(9) . . . . ?
C00G O009 N1 C1 61.1(10) . . . . ?
